data_7003734
loop_
_publ_author_name
'Dochnahl, Maximilian'
'L\"ohnwitz, Karolin'
'Pissarek, Jens-Wolfgang'
'Roesky, Peter W.'
'Blechert, Siegfried'

_publ_section_title
;
 Electronic modification of an aminotroponiminate zinc complex leading
 to an increased reactivity in the hydroamination of alkenes
;
_journal_issue 21
_journal_name_full 'Dalton Transactions'
_journal_page_first 2844
_journal_page_last 2848
_journal_paper_doi 10.1039/b719120k
_journal_year 2008
_chemical_formula_sum 'C20 H26 N2 S Zn'
_chemical_formula_weight 391.86
_chemical_name_systematic
;
?
;
_space_group_IT_number 2
_symmetry_cell_setting triclinic
_symmetry_Int_Tables_number 2
_symmetry_space_group_name_Hall '-P 1'
_symmetry_space_group_name_H-M 'P -1'
_atom_sites_solution_hydrogens geom
_atom_sites_solution_primary direct
_atom_sites_solution_secondary difmap
_audit_creation_method SHELXL-97
_cell_angle_alpha 106.262(7)
_cell_angle_beta 97.856(7)
_cell_angle_gamma 112.659(7)
_cell_formula_units_Z 2
_cell_length_a 9.7820(8)
_cell_length_b 10.2833(9)
_cell_length_c 11.2587(9)
_cell_measurement_temperature 200(2)
_cell_volume 964.31(17)
_computing_cell_refinement 'STOE X-AREA'
_computing_data_collection 'STOE X-AREA'
_computing_data_reduction 'STOE X-RED'
_computing_molecular_graphics 'Diamond 2.1e'
_computing_publication_material 'X-STEP32, Microsoft Word'
_computing_structure_refinement 'SHELXL-97 (Sheldrick, 1997)'
_computing_structure_solution 'SHELXS-97 (Sheldrick, 1997)'
_diffrn_ambient_temperature 200(2)
_diffrn_measured_fraction_theta_full 0.987
_diffrn_measured_fraction_theta_max 0.987
_diffrn_measurement_device_type 'STOE IPDS 2T'
_diffrn_measurement_method 'area detector'
_diffrn_radiation_monochromator graphite
_diffrn_radiation_source 'fine-focus sealed tube'
_diffrn_radiation_type MoK\a
_diffrn_radiation_wavelength 0.71073
_diffrn_reflns_av_R_equivalents 0.0228
_diffrn_reflns_av_sigmaI/netI 0.0196
_diffrn_reflns_limit_h_max 11
_diffrn_reflns_limit_h_min -11
_diffrn_reflns_limit_k_max 12
_diffrn_reflns_limit_k_min -12
_diffrn_reflns_limit_l_max 13
_diffrn_reflns_limit_l_min -12
_diffrn_reflns_number 6896
_diffrn_reflns_theta_full 25.02
_diffrn_reflns_theta_max 25.02
_diffrn_reflns_theta_min 3.26
_exptl_absorpt_coefficient_mu 1.385
_exptl_absorpt_correction_T_max 0.7215
_exptl_absorpt_correction_T_min 0.6261
_exptl_absorpt_correction_type integration
_exptl_absorpt_process_details 'STOE X-RED & X-SHAPE'
_exptl_crystal_colour yellow
_exptl_crystal_density_diffrn 1.350
_exptl_crystal_density_method 'not measured'
_exptl_crystal_description prism
_exptl_crystal_F_000 412
_exptl_crystal_size_max 0.459
_exptl_crystal_size_mid 0.370
_exptl_crystal_size_min 0.259
_refine_diff_density_max 0.297
_refine_diff_density_min -0.227
_refine_diff_density_rms 0.043
_refine_ls_extinction_method none
_refine_ls_goodness_of_fit_ref 1.057
_refine_ls_hydrogen_treatment constr
_refine_ls_matrix_type full
_refine_ls_number_parameters 222
_refine_ls_number_reflns 3364
_refine_ls_number_restraints 0
_refine_ls_restrained_S_all 1.057
_refine_ls_R_factor_all 0.0268
_refine_ls_R_factor_gt 0.0235
_refine_ls_shift/su_max 0.016
_refine_ls_shift/su_mean 0.001
_refine_ls_structure_factor_coef Fsqd
_refine_ls_weighting_details 'calc w=1/[\s^2^(Fo^2^)+(0.0304P)^2^+0.3650P] where P=(Fo^2^+2Fc^2^)/3'
_refine_ls_weighting_scheme calc
_refine_ls_wR_factor_gt 0.0585
_refine_ls_wR_factor_ref 0.0599
_reflns_number_gt 3095
_reflns_number_total 3364
_reflns_threshold_expression >2sigma(I)
_cod_data_source_file b719120k.txt
_cod_data_source_block 2
_cod_original_cell_volume 964.31(14)
_cod_database_code 7003734

loop_
_symmetry_equiv_pos_as_xyz
'x, y, z'
'-x, -y, -z'

loop_
_atom_site_label
_atom_site_type_symbol
_atom_site_fract_x
_atom_site_fract_y
_atom_site_fract_z
_atom_site_U_iso_or_equiv
_atom_site_adp_type
_atom_site_occupancy
_atom_site_symmetry_multiplicity
_atom_site_calc_flag
_atom_site_refinement_flags
_atom_site_disorder_assembly
_atom_site_disorder_group
C1 C -0.11500(17) 0.27770(17) 0.33110(15) 0.0202(3) Uani 1 1 d . . .
C2 C -0.21241(18) 0.32517(18) 0.39493(16) 0.0239(3) Uani 1 1 d . . .
H2 H -0.2881 0.3331 0.3403 0.029 Uiso 1 1 calc R . .
C3 C -0.21821(18) 0.36199(18) 0.52093(16) 0.0246(3) Uani 1 1 d . . .
H3 H -0.2864 0.4038 0.5396 0.030 Uiso 1 1 calc R . .
C4 C -0.13953(19) 0.34720(18) 0.62473(15) 0.0236(3) Uani 1 1 d . . .
C5 C -0.03033(19) 0.29177(18) 0.62050(15) 0.0252(3) Uani 1 1 d . . .
H5 H 0.0012 0.2732 0.6942 0.030 Uiso 1 1 calc R . .
C6 C 0.03880(19) 0.25986(19) 0.52426(16) 0.0246(3) Uani 1 1 d . . .
H6 H 0.1108 0.2244 0.5449 0.030 Uiso 1 1 calc R . .
C7 C 0.02251(18) 0.27005(17) 0.40026(15) 0.0210(3) Uani 1 1 d . . .
C8 C -0.27485(19) 0.2238(2) 0.12133(16) 0.0287(4) Uani 1 1 d . . .
H8 H -0.3620 0.1833 0.1573 0.034 Uiso 1 1 calc R . .
C9 C -0.2606(2) 0.3734(2) 0.1122(2) 0.0428(5) Uani 1 1 d . . .
H9C H -0.3570 0.3573 0.0594 0.051 Uiso 1 1 calc R . .
H9B H -0.1784 0.4123 0.0736 0.051 Uiso 1 1 calc R . .
H9A H -0.2374 0.4457 0.1977 0.051 Uiso 1 1 calc R . .
C10 C -0.3073(2) 0.1094(3) -0.01124(18) 0.0455(5) Uani 1 1 d . . .
H10A H -0.3162 0.0150 -0.0036 0.055 Uiso 1 1 calc R . .
H10B H -0.2235 0.1483 -0.0483 0.055 Uiso 1 1 calc R . .
H10C H -0.4029 0.0919 -0.0664 0.055 Uiso 1 1 calc R . .
C11 C 0.2613(2) 0.2539(2) 0.38521(18) 0.0333(4) Uani 1 1 d . . .
H11 H 0.2952 0.3082 0.4796 0.040 Uiso 1 1 calc R . .
C12 C 0.3874(2) 0.3330(3) 0.3274(2) 0.0559(6) Uani 1 1 d . . .
H12A H 0.3995 0.4348 0.3418 0.067 Uiso 1 1 calc R . .
H12B H 0.3585 0.2767 0.2357 0.067 Uiso 1 1 calc R . .
H12C H 0.4839 0.3374 0.3682 0.067 Uiso 1 1 calc R . .
C13 C 0.2312(3) 0.0919(3) 0.3577(2) 0.0577(6) Uani 1 1 d . . .
H13A H 0.1989 0.0378 0.2654 0.069 Uiso 1 1 calc R . .
H13B H 0.1505 0.0447 0.3948 0.069 Uiso 1 1 calc R . .
H13C H 0.3247 0.0888 0.3953 0.069 Uiso 1 1 calc R . .
C14 C 0.1087(2) 0.2038(2) -0.00945(18) 0.0410(5) Uani 1 1 d . . .
H14A H 0.0943 0.2688 -0.0529 0.049 Uiso 1 1 calc R . .
H14B H 0.0440 0.0988 -0.0642 0.049 Uiso 1 1 calc R . .
H14C H 0.2158 0.2227 0.0087 0.049 Uiso 1 1 calc R . .
C15 C -0.3736(2) 0.3093(2) 0.74942(16) 0.0262(3) Uani 1 1 d . . .
C16 C -0.4543(2) 0.1584(2) 0.67028(18) 0.0331(4) Uani 1 1 d . . .
H16 H -0.4039 0.1096 0.6238 0.040 Uiso 1 1 calc R . .
C17 C -0.6089(2) 0.0794(2) 0.6593(2) 0.0416(5) Uani 1 1 d . . .
H17 H -0.6633 -0.0230 0.6052 0.050 Uiso 1 1 calc R . .
C18 C -0.6844(2) 0.1501(2) 0.7277(2) 0.0424(5) Uani 1 1 d . . .
H18 H -0.7892 0.0957 0.7211 0.051 Uiso 1 1 calc R . .
C19 C -0.6047(2) 0.3004(2) 0.8053(2) 0.0404(5) Uani 1 1 d . . .
H19 H -0.6557 0.3490 0.8513 0.048 Uiso 1 1 calc R . .
C20 C -0.4497(2) 0.3810(2) 0.81614(18) 0.0326(4) Uani 1 1 d . . .
H20 H -0.3963 0.4840 0.8687 0.039 Uiso 1 1 calc R . .
N1 N -0.13395(15) 0.24284(16) 0.20573(13) 0.0240(3) Uani 1 1 d . . .
N2 N 0.12029(16) 0.26153(16) 0.33160(13) 0.0244(3) Uani 1 1 d . . .
S1 S -0.17141(5) 0.41275(5) 0.77756(4) 0.02914(11) Uani 1 1 d . . .
Zn1 Zn 0.05200(2) 0.24636(2) 0.151326(18) 0.02874(8) Uani 1 1 d . . .

loop_
_atom_site_aniso_label
_atom_site_aniso_U_11
_atom_site_aniso_U_22
_atom_site_aniso_U_33
_atom_site_aniso_U_23
_atom_site_aniso_U_13
_atom_site_aniso_U_12
C1 0.0175(8) 0.0209(7) 0.0218(8) 0.0098(6) 0.0068(6) 0.0063(6)
C2 0.0189(8) 0.0298(8) 0.0241(8) 0.0112(7) 0.0061(6) 0.0111(7)
C3 0.0210(8) 0.0286(8) 0.0275(8) 0.0106(7) 0.0112(7) 0.0125(7)
C4 0.0231(8) 0.0262(8) 0.0207(8) 0.0087(6) 0.0105(6) 0.0087(7)
C5 0.0258(9) 0.0285(8) 0.0223(8) 0.0127(7) 0.0069(7) 0.0106(7)
C6 0.0243(8) 0.0292(8) 0.0258(8) 0.0134(7) 0.0078(7) 0.0148(7)
C7 0.0208(8) 0.0206(7) 0.0219(8) 0.0077(6) 0.0066(6) 0.0094(6)
C8 0.0191(8) 0.0407(10) 0.0224(8) 0.0107(7) 0.0044(7) 0.0103(7)
C9 0.0400(11) 0.0509(12) 0.0361(10) 0.0201(9) -0.0006(9) 0.0194(10)
C10 0.0347(11) 0.0604(13) 0.0251(9) 0.0034(9) 0.0017(8) 0.0156(10)
C11 0.0298(10) 0.0523(11) 0.0298(9) 0.0168(8) 0.0114(8) 0.0277(9)
C12 0.0318(11) 0.104(2) 0.0577(14) 0.0440(14) 0.0250(10) 0.0415(13)
C13 0.0768(17) 0.0637(15) 0.0541(14) 0.0190(12) 0.0157(12) 0.0552(15)
C14 0.0444(12) 0.0467(11) 0.0288(10) 0.0096(8) 0.0192(9) 0.0170(10)
C15 0.0292(9) 0.0322(9) 0.0228(8) 0.0152(7) 0.0127(7) 0.0139(7)
C16 0.0375(10) 0.0317(9) 0.0353(10) 0.0142(8) 0.0182(8) 0.0164(8)
C17 0.0395(11) 0.0333(10) 0.0439(11) 0.0145(9) 0.0159(9) 0.0067(9)
C18 0.0306(10) 0.0523(12) 0.0482(12) 0.0274(10) 0.0197(9) 0.0130(9)
C19 0.0405(11) 0.0526(12) 0.0447(11) 0.0247(10) 0.0272(9) 0.0272(10)
C20 0.0370(10) 0.0339(9) 0.0313(9) 0.0132(8) 0.0180(8) 0.0164(8)
N1 0.0197(7) 0.0308(7) 0.0190(7) 0.0087(6) 0.0053(5) 0.0093(6)
N2 0.0213(7) 0.0332(8) 0.0250(7) 0.0124(6) 0.0099(6) 0.0158(6)
S1 0.0272(2) 0.0366(2) 0.0199(2) 0.00741(17) 0.01084(17) 0.01108(19)
Zn1 0.02726(12) 0.04247(14) 0.02148(11) 0.01230(9) 0.01303(8) 0.01791(10)

loop_
_atom_type_symbol
_atom_type_description
_atom_type_scat_dispersion_real
_atom_type_scat_dispersion_imag
_atom_type_scat_source
C C 0.0033 0.0016 'International Tables Vol C Tables 4.2.6.8 and 6.1.1.4'
H H 0.0000 0.0000 'International Tables Vol C Tables 4.2.6.8 and 6.1.1.4'
N N 0.0061 0.0033 'International Tables Vol C Tables 4.2.6.8 and 6.1.1.4'
S S 0.1246 0.1234 'International Tables Vol C Tables 4.2.6.8 and 6.1.1.4'
Zn Zn 0.2839 1.4301 'International Tables Vol C Tables 4.2.6.8 and 6.1.1.4'

loop_
_geom_angle_atom_site_label_1
_geom_angle_atom_site_label_2
_geom_angle_atom_site_label_3
_geom_angle
_geom_angle_site_symmetry_1
_geom_angle_site_symmetry_3
_geom_angle_publ_flag
N1 C1 C2 122.58(14) . . ?
N1 C1 C7 114.21(14) . . ?
C2 C1 C7 123.14(14) . . ?
C3 C2 C1 132.85(15) . . ?
C2 C3 C4 130.35(15) . . ?
C3 C4 C5 124.87(15) . . ?
C3 C4 S1 118.30(12) . . ?
C5 C4 S1 116.74(12) . . ?
C6 C5 C4 129.74(15) . . ?
C5 C6 C7 132.69(15) . . ?
N2 C7 C6 123.15(14) . . ?
N2 C7 C1 114.04(14) . . ?
C6 C7 C1 122.60(14) . . ?
N1 C8 C10 108.75(15) . . ?
N1 C8 C9 111.82(15) . . ?
C10 C8 C9 110.61(16) . . ?
N2 C11 C13 110.42(17) . . ?
N2 C11 C12 108.62(15) . . ?
C13 C11 C12 111.37(18) . . ?
C16 C15 C20 119.45(17) . . ?
C16 C15 S1 122.20(14) . . ?
C20 C15 S1 118.22(14) . . ?
C17 C16 C15 120.16(18) . . ?
C16 C17 C18 120.42(19) . . ?
C19 C18 C17 119.50(19) . . ?
C18 C19 C20 120.47(18) . . ?
C19 C20 C15 119.98(18) . . ?
C1 N1 C8 120.87(13) . . ?
C1 N1 Zn1 113.69(10) . . ?
C8 N1 Zn1 124.97(10) . . ?
C7 N2 C11 121.00(14) . . ?
C7 N2 Zn1 114.46(11) . . ?
C11 N2 Zn1 124.42(11) . . ?
C15 S1 C4 103.97(8) . . ?
C14 Zn1 N1 137.18(8) . . ?
C14 Zn1 N2 139.64(8) . . ?
N1 Zn1 N2 81.52(5) . . ?

loop_
_geom_bond_atom_site_label_1
_geom_bond_atom_site_label_2
_geom_bond_distance
_geom_bond_site_symmetry_2
_geom_bond_publ_flag
C1 N1 1.322(2) . ?
C1 C2 1.418(2) . ?
C1 C7 1.500(2) . ?
C2 C3 1.377(2) . ?
C3 C4 1.388(2) . ?
C4 C5 1.391(2) . ?
C4 S1 1.7808(16) . ?
C5 C6 1.382(2) . ?
C6 C7 1.421(2) . ?
C7 N2 1.322(2) . ?
C8 N1 1.473(2) . ?
C8 C10 1.521(3) . ?
C8 C9 1.524(3) . ?
C11 N2 1.469(2) . ?
C11 C13 1.505(3) . ?
C11 C12 1.532(3) . ?
C14 Zn1 1.9475(18) . ?
C15 C16 1.383(3) . ?
C15 C20 1.388(2) . ?
C15 S1 1.7784(18) . ?
C16 C17 1.382(3) . ?
C17 C18 1.386(3) . ?
C18 C19 1.374(3) . ?
C19 C20 1.387(3) . ?
N1 Zn1 1.9879(14) . ?
N2 Zn1 1.9904(14) . ?

loop_
_geom_torsion_atom_site_label_1
_geom_torsion_atom_site_label_2
_geom_torsion_atom_site_label_3
_geom_torsion_atom_site_label_4
_geom_torsion
_geom_torsion_site_symmetry_1
_geom_torsion_site_symmetry_2
_geom_torsion_site_symmetry_3
_geom_torsion_site_symmetry_4
_geom_torsion_publ_flag
N1 C1 C2 C3 177.62(17) . . . . ?
C7 C1 C2 C3 -5.5(3) . . . . ?
C1 C2 C3 C4 -8.6(3) . . . . ?
C2 C3 C4 C5 1.7(3) . . . . ?
C2 C3 C4 S1 178.10(15) . . . . ?
C3 C4 C5 C6 9.7(3) . . . . ?
S1 C4 C5 C6 -166.80(15) . . . . ?
C4 C5 C6 C7 -0.8(3) . . . . ?
C5 C6 C7 N2 166.61(18) . . . . ?
C5 C6 C7 C1 -18.9(3) . . . . ?
N1 C1 C7 N2 13.6(2) . . . . ?
C2 C1 C7 N2 -163.50(15) . . . . ?
N1 C1 C7 C6 -161.32(15) . . . . ?
C2 C1 C7 C6 21.6(2) . . . . ?
C20 C15 C16 C17 -0.9(3) . . . . ?
S1 C15 C16 C17 174.80(15) . . . . ?
C15 C16 C17 C18 -0.2(3) . . . . ?
C16 C17 C18 C19 0.9(3) . . . . ?
C17 C18 C19 C20 -0.5(3) . . . . ?
C18 C19 C20 C15 -0.7(3) . . . . ?
C16 C15 C20 C19 1.4(3) . . . . ?
S1 C15 C20 C19 -174.52(14) . . . . ?
C2 C1 N1 C8 -11.6(2) . . . . ?
C7 C1 N1 C8 171.25(14) . . . . ?
C2 C1 N1 Zn1 160.95(12) . . . . ?
C7 C1 N1 Zn1 -16.17(17) . . . . ?
C10 C8 N1 C1 -149.89(17) . . . . ?
C9 C8 N1 C1 87.68(19) . . . . ?
C10 C8 N1 Zn1 38.4(2) . . . . ?
C9 C8 N1 Zn1 -84.03(17) . . . . ?
C6 C7 N2 C11 -5.4(2) . . . . ?
C1 C7 N2 C11 179.74(14) . . . . ?
C6 C7 N2 Zn1 170.74(12) . . . . ?
C1 C7 N2 Zn1 -4.14(17) . . . . ?
C13 C11 N2 C7 89.7(2) . . . . ?
C12 C11 N2 C7 -147.95(18) . . . . ?
C13 C11 N2 Zn1 -86.07(18) . . . . ?
C12 C11 N2 Zn1 36.3(2) . . . . ?
C16 C15 S1 C4 39.23(16) . . . . ?
C20 C15 S1 C4 -144.99(14) . . . . ?
C3 C4 S1 C15 57.59(15) . . . . ?
C5 C4 S1 C15 -125.67(14) . . . . ?
C1 N1 Zn1 C14 177.64(13) . . . . ?
C8 N1 Zn1 C14 -10.13(19) . . . . ?
C1 N1 Zn1 N2 11.11(11) . . . . ?
C8 N1 Zn1 N2 -176.66(14) . . . . ?
C7 N2 Zn1 C14 -169.17(13) . . . . ?
C11 N2 Zn1 C14 6.8(2) . . . . ?
C7 N2 Zn1 N1 -3.32(12) . . . . ?
C11 N2 Zn1 N1 172.65(15) . . . . ?
